data_9005049
loop_
_publ_author_name
'Han, S.'
'Smith, J. V.'
'Pluth, J. J.'
'Richardson, J. W.'

_publ_section_title
;
 Crystal structure of MAPO-20 sodalite: theoretical analysis
 of three-color ordering of Mg, Al and P in a sodalite unit
 Sample: X-ray refinement Pm3n
;
_journal_name_full 'European Journal of Mineralogy'
_journal_page_first 787
_journal_page_last 798
_journal_paper_doi 10.1127/ejm/2/6/0787
_journal_volume 2
_journal_year 1990
_chemical_formula_sum 'C96 H288 Al3 N O12 P3'
_chemical_name_mineral Sodalite
_space_group_IT_number 223
_symmetry_space_group_name_Hall '-P 4n 2 3'
_symmetry_space_group_name_H-M 'P m -3 n'
_cell_angle_alpha 90
_cell_angle_beta 90
_cell_angle_gamma 90
_cell_length_a 9.0437
_cell_length_b 9.0437
_cell_length_c 9.0437
_cell_formula_units_Z 2
_cell_volume 739.671
_database_code_amcsd 0006394
_exptl_crystal_density_diffrn 8.186
_cod_original_sg_symbol_H-M 'P m 3 n'
_cod_original_formula_sum 'P3 Al3 O12 N C96 H288'
_cod_database_code 9005049

loop_
_space_group_symop_operation_xyz
x,y,z
z,-x,y
-y,z,-x
x,-y,z
-z,x,-y
y,-z,x
-x,y,-z
1/2+x,1/2-z,1/2-y
1/2-z,1/2+y,1/2+x
1/2+y,1/2-x,1/2-z
1/2-x,1/2+z,1/2+y
1/2+z,1/2-y,1/2-x
1/2-y,1/2+x,1/2+z
1/2+x,1/2+z,1/2+y
1/2-z,1/2-y,1/2-x
1/2+y,1/2+x,1/2+z
1/2-x,1/2-z,1/2-y
1/2+z,1/2+y,1/2+x
1/2-y,1/2-x,1/2-z
z,x,-y
-y,-z,x
x,y,-z
-z,-x,y
y,z,-x
-x,-y,z
-z,x,y
y,-z,-x
-x,y,z
z,-x,-y
-y,z,x
x,-y,-z
1/2-x,1/2+z,1/2-y
1/2+z,1/2-y,1/2+x
1/2-y,1/2+x,1/2-z
1/2+x,1/2-z,1/2+y
1/2-z,1/2+y,1/2-x
1/2+y,1/2-x,1/2+z
1/2-x,1/2-z,1/2+y
1/2+z,1/2+y,1/2-x
1/2-y,1/2-x,1/2+z
1/2+x,1/2+z,1/2-y
1/2-z,1/2-y,1/2+x
1/2+y,1/2+x,1/2-z
-z,-x,-y
y,z,x
-x,-y,-z
z,x,y
-y,-z,-x

loop_
_atom_site_aniso_label
_atom_site_aniso_U_11
_atom_site_aniso_U_22
_atom_site_aniso_U_33
_atom_site_aniso_U_12
_atom_site_aniso_U_13
_atom_site_aniso_U_23
P 0.01260 0.04020 0.04020 0.00000 0.00000 0.00000
Al 0.01930 0.02820 0.02820 0.00000 0.00000 0.00000
O 0.16500 0.05160 0.05500 0.00000 0.00000 0.01520

loop_
_atom_site_label
_atom_site_fract_x
_atom_site_fract_y
_atom_site_fract_z
_atom_site_U_iso_or_equiv
P 0.25000 0.50000 0.00000 0.03100
Al 0.25000 0.00000 0.50000 0.02520
O 0.00000 0.65620 0.63530 0.09040
N 0.00000 0.00000 0.00000 0.03200
C1 0.03876 0.11358 0.11127 0.03800
H1 -0.04132 0.18970 0.11568 0.03800
H2 0.13407 0.16194 0.08290 0.03800
H3 0.04973 0.06583 0.21039 0.03800
C2 -0.14105 -0.07158 0.04198 0.03800
H4 -0.22113 0.00454 0.04639 0.03800
H5 -0.13008 -0.11933 0.14110 0.03800
H6 -0.16724 -0.14832 -0.03323 0.03800
C3 0.11851 -0.11265 -0.00652 0.03800
H7 0.12948 -0.16040 0.09260 0.03800
H8 0.21382 -0.06428 -0.03489 0.03800
H9 0.09232 -0.18939 -0.08170 0.03800
C4 -0.01623 0.07066 -0.14671 0.03800
H10 -0.09631 0.14678 -0.14230 0.03800
H11 -0.04242 -0.00608 -0.22188 0.03800
H12 0.07907 0.11902 -0.17507 0.03800

loop_
_cod_related_entry_id
_cod_related_entry_database
_cod_related_entry_code
1 AMCSD 0006394
